data_2200222
loop_
_publ_author_name
'Ziemer, Burkhard'
'Surygina, Oxana'
'Ehwald, Max'

_publ_section_title
;
 2-(Toluene-4-sulfonylamino)benzoyl fluoride
;
_journal_issue 2
_journal_name_full 'Acta Crystallographica Section E'
_journal_page_first o139
_journal_page_last o140
_journal_paper_doi 10.1107/S1600536801001040
_journal_volume 57
_journal_year 2001
_chemical_formula_iupac 'C14 H12 F N O3 S'
_chemical_formula_moiety 'C14 H12 F N O3 S'
_chemical_formula_sum 'C14 H12 F N O3 S'
_chemical_formula_weight 293.31
_chemical_name_systematic
;
2-(Toluene-4-sulfonylamino)benzoyl fluoride
;
_space_group_IT_number 14
_symmetry_cell_setting monoclinic
_symmetry_space_group_name_Hall '-P 2yab'
_symmetry_space_group_name_H-M 'P 1 21/a 1'
_audit_creation_method SHELXL97
_cell_angle_alpha 90.00
_cell_angle_beta 103.14(3)
_cell_angle_gamma 90.00
_cell_formula_units_Z 4
_cell_length_a 11.908(3)
_cell_length_b 8.2396(14)
_cell_length_c 13.925(4)
_cell_measurement_reflns_used 5000
_cell_measurement_temperature 180(2)
_cell_measurement_theta_max 24.8
_cell_measurement_theta_min 2.9
_cell_volume 1330.5(6)
_computing_cell_refinement IPDS2.87
_computing_data_collection 'IPDS2.87 (Stoe & Cie, 1997)'
_computing_data_reduction IPDS2.87
_computing_molecular_graphics 'ORTEP-3 (Farrugia, 1997)'
_computing_publication_material SHELXL97
_computing_structure_refinement 'SHELXL97 (Sheldrick, 1997)'
_computing_structure_solution 'SHELXS97 (Sheldrick, 1990)'
_diffrn_ambient_temperature 180(2)
_diffrn_detector_area_resol_mean 6.667
_diffrn_measured_fraction_theta_full .959
_diffrn_measured_fraction_theta_max .959
_diffrn_measurement_device 'Stoe IPDS'
_diffrn_measurement_method '\f-oscill., \f-incr. = 1.5\%, 153 exposures'
_diffrn_radiation_monochromator 'planar graphite'
_diffrn_radiation_source 'fine-focus sealed X-ray tube'
_diffrn_radiation_type MoK\a
_diffrn_radiation_wavelength .71073
_diffrn_reflns_av_R_equivalents .031
_diffrn_reflns_av_sigmaI/netI .025
_diffrn_reflns_limit_h_max 14
_diffrn_reflns_limit_h_min -14
_diffrn_reflns_limit_k_max 9
_diffrn_reflns_limit_k_min -9
_diffrn_reflns_limit_l_max 17
_diffrn_reflns_limit_l_min -17
_diffrn_reflns_number 8860
_diffrn_reflns_theta_full 25.75
_diffrn_reflns_theta_max 25.75
_diffrn_reflns_theta_min 3.00
_diffrn_standards_decay_% 0
_diffrn_standards_interval_count 0
_diffrn_standards_interval_time 0
_diffrn_standards_number 0
_exptl_absorpt_coefficient_mu .261
_exptl_absorpt_correction_T_max .931
_exptl_absorpt_correction_T_min .859
_exptl_absorpt_correction_type refdelf
_exptl_absorpt_process_details '(Walker & Stuart, 1983)'
_exptl_crystal_colour colorless
_exptl_crystal_density_diffrn 1.464
_exptl_crystal_density_method none
_exptl_crystal_description prism
_exptl_crystal_F_000 608
_exptl_crystal_size_max .60
_exptl_crystal_size_mid .36
_exptl_crystal_size_min .28
_refine_diff_density_max .27
_refine_diff_density_min -.32
_refine_ls_extinction_method none
_refine_ls_goodness_of_fit_ref 1.038
_refine_ls_hydrogen_treatment mixed
_refine_ls_matrix_type full
_refine_ls_number_parameters 186
_refine_ls_number_reflns 2439
_refine_ls_number_restraints 0
_refine_ls_restrained_S_all 1.038
_refine_ls_R_factor_all .037
_refine_ls_R_factor_gt .030
_refine_ls_shift/su_max .009
_refine_ls_shift/su_mean .001
_refine_ls_structure_factor_coef Fsqd
_refine_ls_weighting_details 'calc w = 1/[\s^2^(Fo^2^)+(0.0476P)^2^+0.2945P] where P = (Fo^2^+2Fc^2^)/3'
_refine_ls_weighting_scheme calc
_refine_ls_wR_factor_ref .082
_reflns_number_gt 2048
_reflns_number_total 2439
_reflns_threshold_expression I>2\s(I)
_cod_data_source_file tk6000.cif
_cod_data_source_block I
_cod_depositor_comments
;
The following automatic conversions were performed:
'_symmetry_cell_setting' value 'Monoclinic' changed to 'monoclinic'
according to '/home/saulius/struct/CIF-dictionaries/cif_core.dic'
dictionary named 'cif_core.dic' version 2.4.1 from 2010-06-29.

Automatic conversion script
Id: cif_fix_enum 1527 2010-12-29 10:47:43Z saulius 

The following automatic conversions were performed:

'_symmetry_cell_setting' value 'Monoclinic' changed to 'monoclinic'
according to /home/saulius/struct/CIF-dictionaries/cif_core.dic
dictionary named 'cif_core.dic' version 2.4.1 from 2010-06-29.

Automatic conversion script
Id: cif_fix_values 1715 2011-07-08 13:25:40Z adriana 
;
_cod_original_cell_volume 1330.6(5)
_cod_original_sg_symbol_H-M 'P 21/a'
_cod_database_code 2200222
_cod_database_fobs_code 2200222

loop_
_symmetry_equiv_pos_as_xyz
'x, y, z'
'-x+1/2, y+1/2, -z'
'-x, -y, -z'
'x-1/2, -y-1/2, z'

loop_
_atom_site_label
_atom_site_fract_x
_atom_site_fract_y
_atom_site_fract_z
_atom_site_U_iso_or_equiv
_atom_site_adp_type
_atom_site_calc_flag
_atom_site_refinement_flags
_atom_site_occupancy
_atom_site_disorder_assembly
_atom_site_disorder_group
_atom_site_type_symbol
C1 .31945(11) .16595(18) .13239(10) .0210(3) Uani d . 1 . . C
C2 .41513(12) .2625(2) .13106(11) .0268(3) Uani d . 1 . . C
H2 .4496 .3263 .1868 .029 Uiso calc R 1 . . H
C3 .45902(13) .2639(2) .04734(12) .0303(4) Uani d . 1 . . C
H3 .5247 .3288 .0462 .033 Uiso calc R 1 . . H
C4 .40883(13) .1720(2) -.03582(11) .0293(4) Uani d . 1 . . C
C5 .31386(14) .0759(2) -.03227(11) .0314(4) Uani d . 1 . . C
H5 .2790 .0123 -.0880 .035 Uiso calc R 1 . . H
C6 .26902(13) .0712(2) .05169(11) .0272(3) Uani d . 1 . . C
H6 .2047 .0041 .0537 .030 Uiso calc R 1 . . H
C7 .45660(17) .1789(3) -.12715(13) .0439(5) Uani d . 1 . . C
H7A .4336 .2812 -.1620 .057 Uiso calc R 1 . . H
H7B .4264 .0876 -.1704 .057 Uiso calc R 1 . . H
H7C .5409 .1724 -.1084 .057 Uiso calc R 1 . . H
C8 .41828(12) -.03038(18) .34324(10) .0212(3) Uani d . 1 . . C
C9 .35881(14) -.1752(2) .31468(11) .0292(4) Uani d . 1 . . C
H9 .2790 -.1726 .2840 .032 Uiso calc R 1 . . H
C10 .41620(15) -.3226(2) .33112(12) .0345(4) Uani d . 1 . . C
H10 .3750 -.4201 .3110 .038 Uiso calc R 1 . . H
C11 .53272(15) -.3304(2) .37645(12) .0346(4) Uani d . 1 . . C
H11 .5708 -.4323 .3876 .038 Uiso calc R 1 . . H
C12 .59240(13) -.1885(2) .40508(11) .0293(4) Uani d . 1 . . C
H12 .6720 -.1931 .4363 .032 Uiso calc R 1 . . H
C13 .53704(12) -.03778(19) .38869(10) .0231(3) Uani d . 1 . . C
C14 .60319(13) .1112(2) .42067(10) .0269(3) Uani d . 1 . . C
F .71528(8) .08033(14) .46345(7) .0429(3) Uani d . 1 . . F
N .36022(11) .12047(17) .33194(9) .0250(3) Uani d . 1 . . N
H1 .4009(17) .203(3) .3561(15) .043(6) Uiso d . 1 . . H
O1 .16583(9) .05831(14) .22224(8) .0322(3) Uani d . 1 . . O
O2 .23569(9) .34048(14) .25538(8) .0312(3) Uani d . 1 . . O
O3 .57127(10) .24832(15) .41463(8) .0356(3) Uani d . 1 . . O
S .25781(3) .17382(5) .23630(3) .02227(13) Uani d . 1 . . S

loop_
_atom_site_aniso_label
_atom_site_aniso_U_11
_atom_site_aniso_U_22
_atom_site_aniso_U_33
_atom_site_aniso_U_12
_atom_site_aniso_U_13
_atom_site_aniso_U_23
C1 .0198(6) .0233(9) .0200(7) .0033(5) .0051(5) .0005(6)
C2 .0233(7) .0330(10) .0234(8) -.0031(6) .0039(6) -.0030(6)
C3 .0238(7) .0376(11) .0314(8) -.0009(6) .0097(6) .0042(7)
C4 .0316(8) .0338(10) .0240(8) .0150(7) .0093(6) .0061(6)
C5 .0376(8) .0321(10) .0226(8) .0058(7) .0030(6) -.0071(6)
C6 .0247(7) .0261(9) .0303(8) -.0012(6) .0052(6) -.0044(6)
C7 .0539(11) .0547(14) .0287(9) .0202(9) .0211(8) .0095(8)
C8 .0274(7) .0230(9) .0145(6) .0015(6) .0071(5) .0006(5)
C9 .0308(8) .0266(10) .0293(8) -.0041(6) .0051(6) -.0013(6)
C10 .0463(10) .0230(10) .0348(9) -.0039(7) .0106(7) -.0032(7)
C11 .0468(10) .0245(10) .0346(9) .0096(7) .0132(7) .0027(7)
C12 .0315(8) .0328(10) .0244(8) .0074(7) .0078(6) .0031(6)
C13 .0283(7) .0269(9) .0155(7) -.0005(6) .0077(6) .0008(6)
C14 .0289(8) .0343(11) .0179(7) -.0051(7) .0061(6) -.0002(6)
F .0320(5) .0518(7) .0395(6) -.0102(4) -.0029(4) -.0004(5)
N .0313(7) .0215(8) .0213(6) .0012(5) .0040(5) -.0014(5)
O1 .0242(5) .0370(8) .0369(6) -.0018(5) .0101(5) .0046(5)
O2 .0385(6) .0281(7) .0296(6) .0103(5) .0134(5) .0010(5)
O3 .0428(7) .0287(8) .0357(7) -.0083(5) .0094(5) -.0042(5)
S .02115(19) .0249(2) .02186(19) .00365(14) .00718(14) .00199(14)

loop_
_atom_type_symbol
_atom_type_description
_atom_type_scat_dispersion_real
_atom_type_scat_dispersion_imag
_atom_type_scat_source
C C .0033 .0016 'International Tables Vol C Tables 4.2.6.8 and 6.1.1.4'
H H .0000 .0000 'International Tables Vol C Tables 4.2.6.8 and 6.1.1.4'
F F .0171 .0103 'International Tables Vol C Tables 4.2.6.8 and 6.1.1.4'
N N .0061 .0033 'International Tables Vol C Tables 4.2.6.8 and 6.1.1.4'
O O .0106 .0060 'International Tables Vol C Tables 4.2.6.8 and 6.1.1.4'
S S .1246 .1234 'International Tables Vol C Tables 4.2.6.8 and 6.1.1.4'

loop_
_geom_angle_atom_site_label_1
_geom_angle_atom_site_label_2
_geom_angle_atom_site_label_3
_geom_angle
_geom_angle_publ_flag
C6 C1 C2 120.99(13) yes
C6 C1 S 120.01(11) ?
C2 C1 S 118.91(11) ?
C3 C2 C1 118.91(14) yes
C3 C2 H2 120.5 ?
C1 C2 H2 120.5 ?
C2 C3 C4 121.42(15) yes
C2 C3 H3 119.3 ?
C4 C3 H3 119.3 ?
C5 C4 C3 118.47(14) yes
C5 C4 C7 121.16(16) ?
C3 C4 C7 120.37(16) ?
C4 C5 C6 121.05(14) yes
C4 C5 H5 119.5 ?
C6 C5 H5 119.5 ?
C1 C6 C5 119.14(14) yes
C1 C6 H6 120.4 ?
C5 C6 H6 120.4 ?
C4 C7 H7A 109.5 ?
C4 C7 H7B 109.5 ?
H7A C7 H7B 109.5 ?
C4 C7 H7C 109.5 ?
H7A C7 H7C 109.5 ?
H7B C7 H7C 109.5 ?
C9 C8 C13 118.76(14) ?
C9 C8 N 121.02(13) ?
C13 C8 N 120.14(13) ?
C10 C9 C8 120.10(15) ?
C10 C9 H9 119.9 ?
C8 C9 H9 119.9 ?
C9 C10 C11 121.30(16) ?
C9 C10 H10 119.3 ?
C11 C10 H10 119.3 ?
C12 C11 C10 119.20(16) ?
C12 C11 H11 120.4 ?
C10 C11 H11 120.4 ?
C11 C12 C13 120.81(15) ?
C11 C12 H12 119.6 ?
C13 C12 H12 119.6 ?
C12 C13 C8 119.82(14) ?
C12 C13 C14 119.39(14) ?
C8 C13 C14 120.78(14) ?
O3 C14 F 118.44(14) ?
O3 C14 C13 129.10(14) ?
F C14 C13 112.46(14) ?
C8 N S 125.30(11) ?
C8 N H1 115.7(14) ?
S N H1 110.9(14) ?
O1 S O2 119.68(7) ?
O1 S N 109.64(7) ?
O2 S N 103.82(7) ?
O1 S C1 108.14(7) ?
O2 S C1 108.36(7) ?
N S C1 106.45(7) ?

loop_
_geom_bond_atom_site_label_1
_geom_bond_atom_site_label_2
_geom_bond_site_symmetry_2
_geom_bond_distance
_geom_bond_publ_flag
C1 C6 . 1.388(2) ?
C1 C2 . 1.393(2) ?
C1 S . 1.7662(15) ?
C2 C3 . 1.382(2) ?
C2 H2 . .9500 ?
C3 C4 . 1.399(2) ?
C3 H3 . .9500 ?
C4 C5 . 1.391(2) ?
C4 C7 . 1.508(2) ?
C5 C6 . 1.392(2) ?
C5 H5 . .9500 ?
C6 H6 . .9500 ?
C7 H7A . .9800 ?
C7 H7B . .9800 ?
C7 H7C . .9800 ?
C8 C9 . 1.398(2) ?
C8 C13 . 1.413(2) ?
C8 N . 1.414(2) ?
C9 C10 . 1.387(2) ?
C9 H9 . .9500 ?
C10 C11 . 1.389(2) ?
C10 H10 . .9500 ?
C11 C12 . 1.379(3) ?
C11 H11 . .9500 ?
C12 C13 . 1.400(2) ?
C12 H12 . .9500 ?
C13 C14 . 1.472(2) ?
C14 O3 . 1.189(2) ?
C14 F . 1.3564(18) ?
N S . 1.6481(14) ?
N H1 . .85(2) ?
O1 S . 1.4305(12) ?
O2 S . 1.4344(12) ?

loop_
_geom_torsion_atom_site_label_1
_geom_torsion_atom_site_label_2
_geom_torsion_atom_site_label_3
_geom_torsion_atom_site_label_4
_geom_torsion
C6 C1 C2 C3 .6(2)
S C1 C2 C3 -176.05(12)
C1 C2 C3 C4 .6(2)
C2 C3 C4 C5 -1.0(2)
C2 C3 C4 C7 178.48(15)
C3 C4 C5 C6 .3(2)
C7 C4 C5 C6 -179.18(15)
C2 C1 C6 C5 -1.3(2)
S C1 C6 C5 175.33(12)
C4 C5 C6 C1 .8(2)
C13 C8 C9 C10 .1(2)
N C8 C9 C10 -176.63(14)
C8 C9 C10 C11 .4(2)
C9 C10 C11 C12 -.4(2)
C10 C11 C12 C13 -.2(2)
C11 C12 C13 C8 .7(2)
C11 C12 C13 C14 179.67(13)
C9 C8 C13 C12 -.6(2)
N C8 C13 C12 176.11(13)
C9 C8 C13 C14 -179.58(13)
N C8 C13 C14 -2.86(19)
C12 C13 C14 O3 -178.72(15)
C8 C13 C14 O3 .3(2)
C12 C13 C14 F .46(18)
C8 C13 C14 F 179.43(11)
C9 C8 N S -40.23(18)
C13 C8 N S 143.13(12)
C8 N S O1 56.51(14)
C8 N S O2 -174.49(11)
C8 N S C1 -60.23(14)
C6 C1 S O1 6.50(15)
C2 C1 S O1 -176.84(12)
C6 C1 S O2 -124.62(13)
C2 C1 S O2 52.03(14)
C6 C1 S N 124.24(13)
C2 C1 S N -59.10(14)

loop_
_cod_related_entry_id
_cod_related_entry_database
_cod_related_entry_code
1 ChemSpider 21132996
